data_4517443
loop_
_publ_author_name
'Hilton, Margaret J.'
'Brackett, Christopher M.'
'Mercado, Brandon Q.'
'Blagg, Brian S. J.'
'Miller, Scott J.'

_publ_section_title
;
 Catalysis-Enabled Access to Cryptic Geldanamycin Oxides
;
_journal_name_full 'ACS Central Science'
_journal_paper_doi 10.1021/acscentsci.0c00024
_journal_year 2020
_chemical_absolute_configuration syn
_chemical_formula_moiety 'C29 H40 N2 O10'
_chemical_formula_sum 'C29 H40 N2 O10'
_chemical_formula_weight 576.63
_space_group_crystal_system monoclinic
_space_group_IT_number 4
_space_group_name_Hall 'P 2yb'
_space_group_name_H-M_alt 'P 1 21 1'
_atom_sites_solution_hydrogens geom
_atom_sites_solution_primary SHELXT
_atom_sites_solution_secondary difmap
_audit_creation_method SHELXL-2014/7
_cell_angle_alpha 90
_cell_angle_beta 103.866(2)
_cell_angle_gamma 90
_cell_formula_units_Z 4
_cell_length_a 16.1463(3)
_cell_length_b 7.84730(10)
_cell_length_c 30.1019(5)
_cell_measurement_reflns_used 75220
_cell_measurement_temperature 93(2)
_cell_measurement_theta_max 66.8030
_cell_measurement_theta_min 2.7790
_cell_volume 3702.91(11)
_computing_cell_refinement 'CrysAlisPro 1.171.39.16b (Rigaku OD, 2015)'
_computing_data_collection 'CrysAlisPro 1.171.39.16b (Rigaku OD, 2015)'
_computing_data_reduction 'CrysAlisPro 1.171.39.16b (Rigaku OD, 2015)'
_computing_molecular_graphics 'Olex2 (Dolomanov et al., 2009)'
_computing_publication_material 'CIFTAB-2014/2 (Sheldrick, 2014)'
_computing_structure_refinement 'SHELXL-2014/7 (Sheldrick, 2014)'
_computing_structure_solution 'SHELXT-2014/5 (Sheldrick, 2014)'
_diffrn_ambient_temperature 93(2)
_diffrn_detector_area_resol_mean 22.2
_diffrn_measured_fraction_theta_full 0.999
_diffrn_measured_fraction_theta_max 0.999
_diffrn_measurement_device_type 'Rigaku Saturn 944+ CCD'
_diffrn_measurement_method \w
_diffrn_radiation_type CuK\a
_diffrn_radiation_wavelength 1.54184
_diffrn_reflns_av_R_equivalents 0.0522
_diffrn_reflns_av_unetI/netI 0.0194
_diffrn_reflns_Laue_measured_fraction_full 0.999
_diffrn_reflns_Laue_measured_fraction_max 0.999
_diffrn_reflns_limit_h_max 19
_diffrn_reflns_limit_h_min -19
_diffrn_reflns_limit_k_max 9
_diffrn_reflns_limit_k_min -9
_diffrn_reflns_limit_l_max 35
_diffrn_reflns_limit_l_min -35
_diffrn_reflns_number 131784
_diffrn_reflns_point_group_measured_fraction_full 0.980
_diffrn_reflns_point_group_measured_fraction_max 0.980
_diffrn_reflns_theta_full 66.600
_diffrn_reflns_theta_max 66.600
_diffrn_reflns_theta_min 1.512
_diffrn_source 'microfocus rotating anode'
_exptl_absorpt_coefficient_mu 0.650
_exptl_absorpt_correction_T_max 1.00000
_exptl_absorpt_correction_T_min 0.76017
_exptl_absorpt_correction_type multi-scan
_exptl_absorpt_process_details
; 
CrysAlisPro 1.171.39.16b (Rigaku Oxford Diffraction, 2015) 
Empirical absorption correction using spherical harmonics, 
 implemented in SCALE3 ABSPACK scaling algorithm. 
;
_exptl_crystal_colour Coloress
_exptl_crystal_density_diffrn 1.034
_exptl_crystal_description Plate
_exptl_crystal_F_000 1232
_exptl_crystal_size_max 0.200
_exptl_crystal_size_mid 0.120
_exptl_crystal_size_min 0.040
_refine_diff_density_max 0.228
_refine_diff_density_min -0.159
_refine_diff_density_rms 0.041
_refine_ls_abs_structure_details
; 
 Flack x determined using 5342 quotients [(I+)-(I-)]/[(I+)+(I-)] 
 (Parsons, Flack and Wagner, Acta Cryst. B69 (2013) 249-259). 
;
_refine_ls_abs_structure_Flack 1.25(6)
_refine_ls_extinction_coef 0.0030(2)
_refine_ls_extinction_expression Fc^*^=kFc[1+0.001xFc^2^\l^3^/sin(2\q)]^-1/4^
_refine_ls_extinction_method 'SHELXL-2014/7 (Sheldrick 2014'
_refine_ls_goodness_of_fit_ref 1.056
_refine_ls_hydrogen_treatment constr
_refine_ls_matrix_type full
_refine_ls_number_parameters 833
_refine_ls_number_reflns 12841
_refine_ls_number_restraints 83
_refine_ls_restrained_S_all 1.057
_refine_ls_R_factor_all 0.0383
_refine_ls_R_factor_gt 0.0372
_refine_ls_shift/su_max 0.001
_refine_ls_shift/su_mean 0.000
_refine_ls_structure_factor_coef Fsqd
_refine_ls_weighting_details 'w=1/[\s^2^(Fo^2^)+(0.0708P)^2^+0.5586P] where P=(Fo^2^+2Fc^2^)/3'
_refine_ls_weighting_scheme calc
_refine_ls_wR_factor_gt 0.1054
_refine_ls_wR_factor_ref 0.1064
_reflns_Friedel_coverage 0.816
_reflns_Friedel_fraction_full 0.958
_reflns_Friedel_fraction_max 0.958
_reflns_number_gt 12431
_reflns_number_total 12841
_reflns_threshold_expression 'I > 2\s(I)'
_cod_data_source_file oc0c00024_si_003.cif
_cod_data_source_block 007b-19042
_cod_original_sg_symbol_H-M 'P 21'
_cod_database_code 4517443
_shelx_shelxl_version_number 2014/7
_shelx_space_group_comment
; 
The symmetry employed for this shelxl refinement is uniquely defined 
by the following loop, which should always be used as a source of 
symmetry information in preference to the above space-group names. 
They are only intended as comments. 
;
_shelx_estimated_absorpt_t_min 0.881
_shelx_estimated_absorpt_t_max 0.974

loop_
_space_group_symop_operation_xyz
'x, y, z'
'-x, y+1/2, -z'

loop_
_atom_site_label
_atom_site_type_symbol
_atom_site_fract_x
_atom_site_fract_y
_atom_site_fract_z
_atom_site_U_iso_or_equiv
_atom_site_adp_type
_atom_site_occupancy
_atom_site_site_symmetry_order
_atom_site_calc_flag
_atom_site_refinement_flags_posn
_atom_site_refinement_flags_adp
_atom_site_refinement_flags_occupancy
_atom_site_disorder_assembly
_atom_site_disorder_group
O1 O 1.00604(12) 0.4525(2) 0.72189(6) 0.0355(4) Uani 1 1 d . . . . .
O2 O 1.09058(11) 0.2328(2) 0.61032(5) 0.0329(4) Uani 1 1 d . . . . .
H2 H 1.1073 0.3022 0.5931 0.049 Uiso 1 1 calc R U . . .
O3 O 1.29153(12) 0.2450(3) 0.69632(6) 0.0417(4) Uani 1 1 d . . . . .
O4 O 1.07654(11) -0.1894(3) 0.58298(6) 0.0366(4) Uani 1 1 d . . . . .
O5 O 1.2857(8) -0.0390(17) 0.5070(5) 0.043(2) Uani 0.50(2) 1 d D . P A 1
O5B O 1.2791(8) -0.088(2) 0.4967(5) 0.050(2) Uani 0.50(2) 1 d D . P A 2
O6 O 1.1508(4) 0.0662(17) 0.4360(3) 0.054(2) Uani 0.50(2) 1 d D . P A 1
O6B O 1.1425(5) -0.021(2) 0.4235(3) 0.059(3) Uani 0.50(2) 1 d D . P A 2
O7 O 0.85624(11) -0.0415(3) 0.44993(5) 0.0373(4) Uani 1 1 d . . . . .
O8 O 0.90072(12) -0.0628(2) 0.68757(5) 0.0339(4) Uani 1 1 d . . . . .
O9 O 0.85069(12) 0.2138(2) 0.72809(6) 0.0338(4) Uani 1 1 d . . . . .
O10 O 0.80168(14) 0.4859(3) 0.72066(7) 0.0445(5) Uani 1 1 d . . . . .
N1 N 0.79310(16) 0.3207(3) 0.78147(8) 0.0432(6) Uani 1 1 d . . . . .
H1A H 0.7679 0.3995 0.7944 0.052 Uiso 1 1 calc R U . . .
H1B H 0.8046 0.2204 0.7946 0.052 Uiso 1 1 calc R U . . .
N2 N 0.94757(13) -0.0948(3) 0.51869(7) 0.0330(5) Uani 1 1 d . . . . .
H2A H 0.9484 -0.1291 0.5466 0.040 Uiso 1 1 calc R U . . .
C1 C 0.98826(16) 0.2729(3) 0.71256(8) 0.0303(5) Uani 1 1 d . . . . .
C2 C 1.03122(16) 0.3739(3) 0.68339(8) 0.0291(5) Uani 1 1 d . . . . .
H2B H 0.9941 0.4042 0.6528 0.035 Uiso 1 1 calc R U . . .
C3 C 1.12535(16) 0.3744(3) 0.68545(8) 0.0328(5) Uani 1 1 d . . . . .
H3 H 1.1563 0.3485 0.7177 0.039 Uiso 1 1 calc R U . . .
C4 C 1.14823(15) 0.2353(3) 0.65466(8) 0.0297(5) Uani 1 1 d . . . . .
H4A H 1.1430 0.1230 0.6695 0.036 Uiso 1 1 calc R U . . .
C5 C 1.24065(16) 0.2521(3) 0.65059(8) 0.0339(5) Uani 1 1 d . . . . .
H5 H 1.2474 0.3685 0.6384 0.041 Uiso 1 1 calc R U . . .
C6 C 1.26681(17) 0.1230(4) 0.61827(9) 0.0359(6) Uani 1 1 d . . . . .
H6A H 1.2313 0.1435 0.5870 0.043 Uiso 1 1 calc R U . . .
H6B H 1.3267 0.1464 0.6176 0.043 Uiso 1 1 calc R U . . .
C7 C 1.25965(16) -0.0660(4) 0.62950(9) 0.0364(5) Uani 1 1 d . . . . .
H7 H 1.2064 -0.0828 0.6404 0.044 Uiso 1 1 calc R U . . .
C8 C 1.25369(16) -0.1775(4) 0.58600(10) 0.0385(6) Uani 1 1 d . . . . .
H8A H 1.3094 -0.1733 0.5777 0.046 Uiso 1 1 calc R U . . .
H8B H 1.2437 -0.2972 0.5937 0.046 Uiso 1 1 calc R U . . .
C9 C 1.18542(16) -0.1268(3) 0.54492(9) 0.0354(5) Uani 1 1 d D U . . .
C10 C 1.09683(16) -0.1379(3) 0.54839(8) 0.0315(5) Uani 1 1 d . U . . .
C11 C 1.02588(15) -0.0851(3) 0.50801(8) 0.0305(5) Uani 1 1 d . U . . .
C12 C 1.04312(17) -0.0363(4) 0.46841(9) 0.0363(5) Uani 1 1 d D U . . .
H12B H 0.9984 0.0068 0.4446 0.044 Uiso 0.50(2) 1 calc R U P A 2
H12A H 0.9988 -0.0216 0.4415 0.044 Uiso 0.50(2) 1 calc R U P A 1
C13 C 1.1328(7) -0.007(2) 0.4680(4) 0.039(3) Uani 0.50(2) 1 d D U P A 1
C13B C 1.1297(7) -0.048(2) 0.4613(4) 0.039(3) Uani 0.50(2) 1 d D U P A 2
C14 C 1.2037(9) -0.053(2) 0.5077(4) 0.029(2) Uani 0.50(2) 1 d D U P A 1
C14B C 1.1993(9) -0.095(2) 0.5023(4) 0.029(2) Uani 0.50(2) 1 d D U P A 2
C15 C 0.86854(15) -0.0580(3) 0.49137(8) 0.0312(5) Uani 1 1 d . . . . .
C16 C 0.79876(15) -0.0372(3) 0.51575(8) 0.0323(5) Uani 1 1 d . . . . .
C17 C 0.81877(16) 0.0148(4) 0.55932(9) 0.0340(5) Uani 1 1 d . . . . .
H17 H 0.8775 0.0363 0.5724 0.041 Uiso 1 1 calc R U . . .
C18 C 0.76103(17) 0.0421(4) 0.58887(9) 0.0378(6) Uani 1 1 d . . . . .
H18 H 0.7014 0.0359 0.5757 0.045 Uiso 1 1 calc R U . . .
C19 C 0.78727(16) 0.0758(4) 0.63379(9) 0.0356(6) Uani 1 1 d . . . . .
H19 H 0.7444 0.0944 0.6500 0.043 Uiso 1 1 calc R U . . .
C20 C 0.87802(16) 0.0867(3) 0.66048(8) 0.0295(5) Uani 1 1 d . . . . .
H20 H 0.9155 0.0950 0.6385 0.035 Uiso 1 1 calc R U . . .
C21 C 0.89453(16) 0.2412(3) 0.69214(8) 0.0292(5) Uani 1 1 d . . . . .
H21 H 0.8697 0.3441 0.6743 0.035 Uiso 1 1 calc R U . . .
C22 C 1.03469(19) 0.1537(4) 0.74887(9) 0.0401(6) Uani 1 1 d . . . . .
H22A H 1.0923 0.1974 0.7618 0.060 Uiso 1 1 calc R U . . .
H22B H 1.0384 0.0410 0.7355 0.060 Uiso 1 1 calc R U . . .
H22C H 1.0038 0.1447 0.7731 0.060 Uiso 1 1 calc R U . . .
C23 C 1.14978(18) 0.5550(4) 0.67440(10) 0.0389(6) Uani 1 1 d . . . . .
H23A H 1.1318 0.5741 0.6413 0.058 Uiso 1 1 calc R U . . .
H23B H 1.2117 0.5691 0.6846 0.058 Uiso 1 1 calc R U . . .
H23C H 1.1215 0.6377 0.6902 0.058 Uiso 1 1 calc R U . . .
C24 C 1.37407(19) 0.3148(5) 0.70175(12) 0.0538(8) Uani 1 1 d . . . . .
H24A H 1.4081 0.2405 0.6869 0.081 Uiso 1 1 calc R U . . .
H24B H 1.4016 0.3240 0.7344 0.081 Uiso 1 1 calc R U . . .
H24C H 1.3697 0.4281 0.6877 0.081 Uiso 1 1 calc R U . . .
C25 C 1.33550(18) -0.1278(4) 0.66689(11) 0.0487(7) Uani 1 1 d . . . . .
H25A H 1.3886 -0.1045 0.6577 0.073 Uiso 1 1 calc R U . . .
H25B H 1.3303 -0.2506 0.6714 0.073 Uiso 1 1 calc R U . . .
H25C H 1.3362 -0.0678 0.6955 0.073 Uiso 1 1 calc R U . . .
C26 C 1.3113(3) -0.0279(9) 0.46322(17) 0.0989(18) Uani 1 1 d . . . . .
H26A H 1.3735 -0.0180 0.4692 0.148 Uiso 0.50(2) 1 calc R U P A 1
H26B H 1.2926 -0.1308 0.4451 0.148 Uiso 0.50(2) 1 calc R U P A 1
H26C H 1.2847 0.0723 0.4462 0.148 Uiso 0.50(2) 1 calc R U P A 1
H26D H 1.3732 -0.0448 0.4710 0.148 Uiso 0.50(2) 1 calc R U P A 2
H26E H 1.2858 -0.0886 0.4348 0.148 Uiso 0.50(2) 1 calc R U P A 2
H26F H 1.2985 0.0940 0.4591 0.148 Uiso 0.50(2) 1 calc R U P A 2
C27 C 0.71062(17) -0.0695(5) 0.48733(10) 0.0462(7) Uani 1 1 d . . . . .
H27A H 0.6942 0.0223 0.4649 0.069 Uiso 1 1 calc R U . . .
H27B H 0.6705 -0.0732 0.5071 0.069 Uiso 1 1 calc R U . . .
H27C H 0.7094 -0.1786 0.4714 0.069 Uiso 1 1 calc R U . . .
C28 C 0.9150(2) -0.2090(4) 0.66183(10) 0.0449(7) Uani 1 1 d . . . . .
H28A H 0.8625 -0.2363 0.6388 0.067 Uiso 1 1 calc R U . . .
H28B H 0.9313 -0.3062 0.6825 0.067 Uiso 1 1 calc R U . . .
H28C H 0.9608 -0.1844 0.6465 0.067 Uiso 1 1 calc R U . . .
C29 C 0.81377(17) 0.3532(3) 0.74236(9) 0.0347(5) Uani 1 1 d . . . . .
O11 O 1.60858(13) -0.0376(2) 0.79417(6) 0.0410(4) Uani 1 1 d . . . . .
O12 O 1.46696(11) -0.2229(3) 0.88610(6) 0.0359(4) Uani 1 1 d . . . . .
H12 H 1.4404 -0.1579 0.9000 0.054 Uiso 1 1 calc R U . . .
O13 O 1.29772(12) -0.1993(3) 0.78225(6) 0.0415(4) Uani 1 1 d . . . . .
O13B O 1.2059(6) -0.5798(12) 0.9622(4) 0.035(2) Uani 0.375(19) 1 d D . P B 2
O14 O 1.2118(4) -0.5109(16) 0.9518(3) 0.063(2) Uani 0.625(19) 1 d D . P B 1
O14B O 1.3058(8) -0.5053(11) 1.0472(4) 0.039(2) Uani 0.375(19) 1 d D U P B 2
O15 O 1.3108(5) -0.439(2) 1.0400(3) 0.092(4) Uani 0.625(19) 1 d D U P B 1
O16 O 1.46521(11) -0.6504(3) 0.91510(6) 0.0362(4) Uani 1 1 d . . . . .
O17 O 1.62175(11) -0.4988(2) 1.06667(5) 0.0347(4) Uani 1 1 d . . . . .
O18 O 1.69811(12) -0.5526(2) 0.84543(6) 0.0359(4) Uani 1 1 d . . . . .
O19 O 1.76314(12) -0.2855(2) 0.81194(6) 0.0370(4) Uani 1 1 d . . . . .
O20 O 1.81333(14) -0.0136(3) 0.82130(7) 0.0445(5) Uani 1 1 d . . . . .
N3 N 1.82927(17) -0.1809(3) 0.76170(8) 0.0446(6) Uani 1 1 d . . . . .
H3A H 1.8579 -0.1044 0.7501 0.053 Uiso 1 1 calc R U . . .
H3B H 1.8181 -0.2810 0.7485 0.053 Uiso 1 1 calc R U . . .
N4 N 1.56242(13) -0.5557(3) 0.99179(6) 0.0342(5) Uani 1 1 d . . . . .
H4 H 1.5761 -0.5898 0.9666 0.041 Uiso 1 1 calc R U . . .
C30 C 1.61662(18) -0.2160(3) 0.80872(8) 0.0354(6) Uani 1 1 d . . . . .
C31 C 1.56260(17) -0.0964(3) 0.82722(8) 0.0339(5) Uani 1 1 d . . . . .
H31 H 1.5878 -0.0586 0.8594 0.041 Uiso 1 1 calc R U . . .
C32 C 1.46655(18) -0.0855(4) 0.81278(8) 0.0366(6) Uani 1 1 d . . . . .
H32 H 1.4485 -0.1105 0.7793 0.044 Uiso 1 1 calc R U . . .
C33 C 1.42696(16) -0.2204(3) 0.83808(8) 0.0330(5) Uani 1 1 d . . . . .
H33 H 1.4371 -0.3340 0.8253 0.040 Uiso 1 1 calc R U . . .
C34 C 1.33021(16) -0.1992(4) 0.83100(8) 0.0344(5) Uani 1 1 d . . . . .
H34 H 1.3195 -0.0838 0.8426 0.041 Uiso 1 1 calc R U . . .
C35 C 1.28930(16) -0.3307(3) 0.85640(9) 0.0346(6) Uani 1 1 d . . . . .
H35A H 1.2269 -0.3106 0.8486 0.042 Uiso 1 1 calc R U . . .
H35B H 1.3104 -0.3100 0.8896 0.042 Uiso 1 1 calc R U . . .
C36 C 1.30482(16) -0.5185(3) 0.84705(8) 0.0350(5) Uani 1 1 d . . . . .
H36 H 1.3663 -0.5330 0.8470 0.042 Uiso 1 1 calc R U . . .
C37 C 1.28476(17) -0.6351(4) 0.88416(9) 0.0376(6) Uani 1 1 d . . . . .
H37A H 1.2228 -0.6291 0.8824 0.045 Uiso 1 1 calc R U . . .
H37B H 1.2982 -0.7541 0.8775 0.045 Uiso 1 1 calc R U . . .
C38 C 1.33266(16) -0.5917(3) 0.93217(9) 0.0347(5) Uani 1 1 d D . . . .
C39 C 1.42574(16) -0.6018(3) 0.94307(8) 0.0302(5) Uani 1 1 d . . . . .
C40 C 1.47627(15) -0.5503(3) 0.98974(7) 0.0292(5) Uani 1 1 d . . . . .
C41 C 1.43728(16) -0.5051(3) 1.02262(8) 0.0339(5) Uani 1 1 d D . . . .
H41A H 1.4702 -0.4625 1.0509 0.041 Uiso 0.375(19) 1 calc R U P B 2
H41 H 1.4692 -0.4844 1.0530 0.041 Uiso 0.625(19) 1 calc R U P B 1
C42 C 1.3464(7) -0.489(2) 1.0107(4) 0.054(5) Uani 0.625(19) 1 d D U P B 1
C42B C 1.3422(8) -0.521(3) 1.0152(5) 0.029(3) Uani 0.375(19) 1 d D U P B 2
C43 C 1.2959(7) -0.5269(19) 0.9638(4) 0.039(3) Uani 0.625(19) 1 d D . P B 1
C43B C 1.2925(10) -0.569(3) 0.9678(5) 0.026(3) Uani 0.375(19) 1 d D . P B 2
C44 C 1.63008(15) -0.5153(3) 1.02762(8) 0.0297(5) Uani 1 1 d . . . . .
C45 C 1.71382(16) -0.4929(3) 1.01579(8) 0.0335(5) Uani 1 1 d . . . . .
C46 C 1.71530(16) -0.4508(3) 0.97272(9) 0.0338(5) Uani 1 1 d . . . . .
H46 H 1.6613 -0.4361 0.9519 0.041 Uiso 1 1 calc R U . . .
C47 C 1.78944(17) -0.4250(4) 0.95412(9) 0.0370(6) Uani 1 1 d . . . . .
H47 H 1.8442 -0.4242 0.9747 0.044 Uiso 1 1 calc R U . . .
C48 C 1.78472(17) -0.4023(4) 0.90942(9) 0.0368(6) Uani 1 1 d . . . . .
H48 H 1.8370 -0.3857 0.9008 0.044 Uiso 1 1 calc R U . . .
C49 C 1.70498(16) -0.4007(3) 0.87174(8) 0.0311(5) Uani 1 1 d . . . . .
H49 H 1.6547 -0.3929 0.8856 0.037 Uiso 1 1 calc R U . . .
C50 C 1.70274(17) -0.2498(3) 0.83948(8) 0.0326(5) Uani 1 1 d . . . . .
H50 H 1.7219 -0.1455 0.8582 0.039 Uiso 1 1 calc R U . . .
C51 C 1.5806(2) -0.3419(4) 0.77154(10) 0.0470(7) Uani 1 1 d . . . . .
H51A H 1.5263 -0.2990 0.7530 0.071 Uiso 1 1 calc R U . . .
H51B H 1.5712 -0.4512 0.7853 0.071 Uiso 1 1 calc R U . . .
H51C H 1.6209 -0.3576 0.7521 0.071 Uiso 1 1 calc R U . . .
C52 C 1.4405(2) 0.0979(4) 0.82029(10) 0.0438(6) Uani 1 1 d . . . . .
H52A H 1.3803 0.1146 0.8050 0.066 Uiso 1 1 calc R U . . .
H52B H 1.4757 0.1771 0.8076 0.066 Uiso 1 1 calc R U . . .
H52C H 1.4489 0.1192 0.8531 0.066 Uiso 1 1 calc R U . . .
C53 C 1.2162(2) -0.1234(4) 0.76818(10) 0.0487(7) Uani 1 1 d . . . . .
H53A H 1.2005 -0.1138 0.7347 0.073 Uiso 1 1 calc R U . . .
H53B H 1.2175 -0.0096 0.7818 0.073 Uiso 1 1 calc R U . . .
H53C H 1.1741 -0.1941 0.7783 0.073 Uiso 1 1 calc R U . . .
C54 C 1.25010(19) -0.5751(4) 0.80008(9) 0.0445(7) Uani 1 1 d . . . . .
H54A H 1.2579 -0.6975 0.7961 0.067 Uiso 1 1 calc R U . . .
H54B H 1.2678 -0.5121 0.7758 0.067 Uiso 1 1 calc R U . . .
H54C H 1.1899 -0.5516 0.7985 0.067 Uiso 1 1 calc R U . . .
C55 C 1.1608(4) -0.4883(16) 0.9844(4) 0.075(3) Uani 0.625(19) 1 d D . P B 1
H55A H 1.1005 -0.4799 0.9683 0.112 Uiso 0.625(19) 1 calc R U P B 1
H55B H 1.1783 -0.3837 1.0020 0.112 Uiso 0.625(19) 1 calc R U P B 1
H55C H 1.1688 -0.5860 1.0053 0.112 Uiso 0.625(19) 1 calc R U P B 1
C55B C 1.1561(8) -0.4262(18) 0.9611(8) 0.071(5) Uani 0.375(19) 1 d D . P B 2
H55D H 1.1432 -0.3781 0.9301 0.107 Uiso 0.375(19) 1 calc R U P B 2
H55E H 1.1885 -0.3431 0.9827 0.107 Uiso 0.375(19) 1 calc R U P B 2
H55F H 1.1027 -0.4532 0.9696 0.107 Uiso 0.375(19) 1 calc R U P B 2
C56 C 1.79079(18) -0.5120(5) 1.05491(10) 0.0505(8) Uani 1 1 d . . . . .
H56A H 1.7933 -0.4167 1.0762 0.076 Uiso 1 1 calc R U . . .
H56B H 1.8424 -0.5124 1.0432 0.076 Uiso 1 1 calc R U . . .
H56C H 1.7870 -0.6195 1.0709 0.076 Uiso 1 1 calc R U . . .
C57 C 1.6768(2) -0.6995(4) 0.86841(10) 0.0442(7) Uani 1 1 d . . . . .
H57A H 1.6759 -0.8002 0.8491 0.066 Uiso 1 1 calc R U . . .
H57B H 1.6204 -0.6838 0.8746 0.066 Uiso 1 1 calc R U . . .
H57C H 1.7194 -0.7153 0.8974 0.066 Uiso 1 1 calc R U . . .
C58 C 1.80295(18) -0.1451(3) 0.79924(9) 0.0364(6) Uani 1 1 d . . . . .

loop_
_atom_site_aniso_label
_atom_site_aniso_U_11
_atom_site_aniso_U_22
_atom_site_aniso_U_33
_atom_site_aniso_U_23
_atom_site_aniso_U_13
_atom_site_aniso_U_12
O1 0.0526(10) 0.0261(9) 0.0305(8) -0.0033(7) 0.0156(7) -0.0011(8)
O2 0.0349(9) 0.0361(10) 0.0267(8) -0.0012(7) 0.0052(7) -0.0027(7)
O3 0.0375(9) 0.0474(12) 0.0364(9) 0.0080(8) 0.0016(7) -0.0054(8)
O4 0.0373(9) 0.0403(11) 0.0338(9) 0.0070(8) 0.0118(7) 0.0021(8)
O5 0.036(3) 0.045(6) 0.054(6) 0.000(3) 0.023(3) -0.006(3)
O5B 0.037(3) 0.061(8) 0.056(6) 0.000(4) 0.019(3) -0.006(4)
O6 0.062(3) 0.058(5) 0.052(4) 0.013(4) 0.034(3) -0.007(3)
O6B 0.062(3) 0.079(7) 0.045(3) 0.014(4) 0.029(2) 0.000(4)
O7 0.0428(9) 0.0435(11) 0.0254(8) -0.0018(7) 0.0075(7) 0.0055(8)
O8 0.0524(10) 0.0239(9) 0.0319(8) 0.0009(7) 0.0225(7) 0.0033(8)
O9 0.0480(10) 0.0265(9) 0.0350(9) 0.0010(7) 0.0260(8) 0.0039(7)
O10 0.0665(12) 0.0291(10) 0.0455(10) 0.0052(8) 0.0284(9) 0.0126(9)
N1 0.0654(15) 0.0313(13) 0.0446(12) 0.0017(10) 0.0360(12) 0.0129(11)
N2 0.0343(10) 0.0421(13) 0.0243(9) 0.0011(9) 0.0102(8) 0.0034(9)
C1 0.0427(13) 0.0231(12) 0.0272(11) 0.0010(9) 0.0128(10) 0.0016(10)
C2 0.0412(13) 0.0234(12) 0.0239(10) 0.0013(9) 0.0099(9) 0.0007(10)
C3 0.0400(13) 0.0313(13) 0.0265(11) 0.0004(10) 0.0067(9) -0.0052(10)
C4 0.0343(12) 0.0296(13) 0.0250(11) 0.0050(9) 0.0068(9) -0.0031(10)
C5 0.0357(12) 0.0329(14) 0.0320(12) 0.0057(10) 0.0064(10) -0.0015(10)
C6 0.0344(13) 0.0344(15) 0.0412(14) 0.0073(11) 0.0135(10) 0.0000(10)
C7 0.0325(12) 0.0322(14) 0.0437(13) 0.0071(11) 0.0074(10) 0.0025(11)
C8 0.0298(12) 0.0342(15) 0.0535(15) 0.0016(12) 0.0137(11) 0.0023(10)
C9 0.0354(12) 0.0269(13) 0.0462(14) -0.0032(11) 0.0141(11) -0.0011(10)
C10 0.0357(12) 0.0252(12) 0.0358(12) -0.0004(10) 0.0130(10) 0.0024(10)
C11 0.0376(12) 0.0246(12) 0.0314(11) -0.0033(9) 0.0124(9) -0.0014(10)
C12 0.0413(13) 0.0355(15) 0.0344(12) 0.0019(11) 0.0133(10) -0.0004(11)
C13 0.053(4) 0.030(8) 0.041(4) 0.001(5) 0.026(3) 0.002(3)
C13B 0.047(4) 0.030(8) 0.047(5) 0.000(5) 0.023(3) -0.005(3)
C14 0.0364(17) 0.006(6) 0.049(3) -0.011(3) 0.0180(18) -0.008(3)
C14B 0.0364(17) 0.006(6) 0.049(3) -0.011(3) 0.0180(18) -0.008(3)
C15 0.0353(12) 0.0267(13) 0.0322(12) -0.0012(10) 0.0090(9) 0.0009(10)
C16 0.0331(12) 0.0304(14) 0.0341(12) -0.0010(10) 0.0092(9) 0.0007(10)
C17 0.0333(12) 0.0356(14) 0.0348(12) 0.0003(10) 0.0115(10) -0.0001(10)
C18 0.0330(12) 0.0424(16) 0.0411(14) -0.0035(11) 0.0148(10) 0.0008(11)
C19 0.0354(12) 0.0350(14) 0.0422(14) -0.0035(11) 0.0206(11) 0.0001(11)
C20 0.0394(12) 0.0255(12) 0.0294(11) 0.0000(9) 0.0196(10) 0.0008(10)
C21 0.0402(12) 0.0245(12) 0.0281(11) 0.0038(9) 0.0185(10) 0.0027(10)
C22 0.0481(15) 0.0371(15) 0.0349(13) 0.0106(11) 0.0095(11) 0.0012(12)
C23 0.0448(14) 0.0310(14) 0.0427(14) -0.0033(11) 0.0142(11) -0.0091(11)
C24 0.0370(14) 0.058(2) 0.0591(18) 0.0023(16) -0.0027(13) -0.0074(14)
C25 0.0359(14) 0.0418(17) 0.0613(18) 0.0117(14) -0.0021(12) -0.0005(12)
C26 0.068(2) 0.145(5) 0.099(3) -0.038(4) 0.051(2) -0.024(3)
C27 0.0348(13) 0.062(2) 0.0411(14) -0.0088(14) 0.0079(11) 0.0009(13)
C28 0.0711(19) 0.0276(14) 0.0428(14) -0.0014(11) 0.0266(14) 0.0078(13)
C29 0.0444(14) 0.0274(13) 0.0365(12) -0.0037(11) 0.0180(11) 0.0040(10)
O11 0.0614(11) 0.0290(10) 0.0382(9) 0.0076(8) 0.0230(8) 0.0052(8)
O12 0.0408(9) 0.0375(10) 0.0276(8) -0.0015(7) 0.0048(7) 0.0061(8)
O13 0.0498(11) 0.0376(10) 0.0308(9) -0.0024(8) -0.0027(8) 0.0083(8)
O13B 0.028(3) 0.037(5) 0.041(4) 0.006(3) 0.012(2) 0.010(3)
O14 0.037(2) 0.087(6) 0.063(4) -0.015(4) 0.009(2) 0.015(3)
O14B 0.052(4) 0.033(4) 0.043(3) 0.001(3) 0.029(3) -0.006(3)
O15 0.044(3) 0.160(10) 0.075(5) -0.065(6) 0.020(3) 0.013(5)
O16 0.0368(9) 0.0422(11) 0.0301(8) -0.0043(8) 0.0091(7) -0.0002(8)
O17 0.0394(9) 0.0401(10) 0.0255(8) 0.0007(7) 0.0092(7) -0.0044(8)
O18 0.0541(10) 0.0226(9) 0.0403(9) -0.0004(7) 0.0297(8) -0.0005(8)
O19 0.0543(11) 0.0236(9) 0.0451(10) 0.0018(8) 0.0353(9) -0.0011(8)
O20 0.0637(12) 0.0301(11) 0.0465(10) -0.0003(9) 0.0267(9) -0.0069(9)
N3 0.0654(15) 0.0331(13) 0.0471(13) 0.0029(10) 0.0368(12) -0.0085(11)
N4 0.0367(10) 0.0447(13) 0.0230(9) -0.0020(9) 0.0106(8) -0.0041(10)
C30 0.0547(15) 0.0259(13) 0.0307(12) 0.0020(10) 0.0202(11) 0.0044(11)
C31 0.0478(14) 0.0276(13) 0.0298(11) 0.0010(10) 0.0163(10) 0.0036(11)
C32 0.0498(14) 0.0312(14) 0.0287(11) -0.0044(10) 0.0093(10) 0.0029(11)
C33 0.0428(13) 0.0274(13) 0.0272(11) -0.0047(10) 0.0053(10) 0.0065(10)
C34 0.0406(13) 0.0301(13) 0.0298(11) -0.0065(10) 0.0030(10) 0.0052(11)
C35 0.0353(13) 0.0306(14) 0.0360(13) -0.0065(10) 0.0045(10) 0.0059(10)
C36 0.0385(12) 0.0302(14) 0.0316(12) -0.0067(10) -0.0010(10) 0.0028(10)
C37 0.0354(13) 0.0335(14) 0.0405(13) -0.0025(11) 0.0023(10) 0.0018(11)
C38 0.0356(12) 0.0302(13) 0.0366(13) -0.0021(10) 0.0056(10) 0.0031(10)
C39 0.0358(12) 0.0273(13) 0.0283(11) 0.0007(9) 0.0094(9) 0.0008(10)
C40 0.0350(12) 0.0257(12) 0.0277(11) 0.0014(9) 0.0092(9) -0.0042(10)
C41 0.0383(13) 0.0331(14) 0.0312(12) -0.0005(10) 0.0098(10) 0.0042(11)
C42 0.055(5) 0.061(10) 0.051(5) -0.024(6) 0.021(4) -0.003(4)
C42B 0.028(5) 0.027(6) 0.036(5) 0.007(4) 0.013(4) 0.009(4)
C43 0.039(4) 0.026(7) 0.053(5) 0.001(4) 0.010(3) 0.004(3)
C43B 0.031(5) 0.013(8) 0.034(5) 0.010(4) 0.012(3) 0.000(4)
C44 0.0353(12) 0.0263(13) 0.0275(11) 0.0031(9) 0.0077(9) -0.0008(10)
C45 0.0372(13) 0.0325(14) 0.0307(12) -0.0007(10) 0.0081(10) -0.0009(11)
C46 0.0348(12) 0.0351(14) 0.0329(12) 0.0021(10) 0.0108(10) 0.0001(10)
C47 0.0358(13) 0.0363(15) 0.0416(14) 0.0025(11) 0.0144(11) 0.0003(11)
C48 0.0400(13) 0.0308(14) 0.0471(14) 0.0032(11) 0.0249(11) 0.0004(11)
C49 0.0418(13) 0.0238(12) 0.0348(12) -0.0004(10) 0.0231(10) 0.0003(10)
C50 0.0489(14) 0.0243(13) 0.0329(12) -0.0015(10) 0.0262(11) 0.0002(11)
C51 0.0665(19) 0.0410(16) 0.0361(14) -0.0107(12) 0.0173(13) 0.0046(14)
C52 0.0525(16) 0.0306(15) 0.0474(16) 0.0049(12) 0.0105(12) 0.0073(12)
C53 0.0530(17) 0.0383(16) 0.0451(15) -0.0015(13) -0.0072(13) 0.0088(13)
C54 0.0548(16) 0.0330(15) 0.0371(13) -0.0084(12) -0.0057(12) 0.0026(12)
C55 0.037(3) 0.100(7) 0.091(6) 0.021(5) 0.024(3) 0.010(3)
C55B 0.056(6) 0.058(8) 0.105(12) -0.006(7) 0.029(7) 0.016(5)
C56 0.0349(13) 0.077(2) 0.0372(14) 0.0121(15) 0.0046(11) 0.0059(14)
C57 0.0642(18) 0.0295(14) 0.0481(15) 0.0031(12) 0.0315(14) -0.0084(13)
C58 0.0496(15) 0.0257(13) 0.0397(13) 0.0038(11) 0.0223(11) -0.0020(11)

loop_
_atom_type_symbol
_atom_type_description
_atom_type_scat_dispersion_real
_atom_type_scat_dispersion_imag
_atom_type_scat_source
C C 0.0181 0.0091 'International Tables Vol C Tables 4.2.6.8 and 6.1.1.4'
H H 0.0000 0.0000 'International Tables Vol C Tables 4.2.6.8 and 6.1.1.4'
N N 0.0311 0.0180 'International Tables Vol C Tables 4.2.6.8 and 6.1.1.4'
O O 0.0492 0.0322 'International Tables Vol C Tables 4.2.6.8 and 6.1.1.4'

loop_
_geom_angle_atom_site_label_1
_geom_angle_atom_site_label_2
_geom_angle_atom_site_label_3
_geom_angle
_geom_angle_site_symmetry_1
_geom_angle_site_symmetry_3
_geom_angle_publ_flag
C1 O1 C2 60.95(15) . . ?
C4 O2 H2 109.5 . . ?
C24 O3 C5 114.0(2) . . ?
C14 O5 C26 120.7(11) . . ?
C26 O5B C14B 132.3(14) . . ?
C20 O8 C28 113.71(18) . . ?
C29 O9 C21 116.52(19) . . ?
C29 N1 H1A 120.0 . . ?
C29 N1 H1B 120.0 . . ?
H1A N1 H1B 120.0 . . ?
C15 N2 C11 128.4(2) . . ?
C15 N2 H2A 115.8 . . ?
C11 N2 H2A 115.8 . . ?
O1 C1 C2 59.60(15) . . ?
O1 C1 C22 115.1(2) . . ?
C2 C1 C22 123.1(2) . . ?
O1 C1 C21 111.8(2) . . ?
C2 C1 C21 114.5(2) . . ?
C22 C1 C21 118.1(2) . . ?
O1 C2 C1 59.45(15) . . ?
O1 C2 C3 115.99(19) . . ?
C1 C2 C3 126.2(2) . . ?
O1 C2 H2B 114.4 . . ?
C1 C2 H2B 114.4 . . ?
C3 C2 H2B 114.4 . . ?
C2 C3 C23 107.7(2) . . ?
C2 C3 C4 111.1(2) . . ?
C23 C3 C4 114.6(2) . . ?
C2 C3 H3 107.7 . . ?
C23 C3 H3 107.7 . . ?
C4 C3 H3 107.7 . . ?
O2 C4 C5 110.76(18) . . ?
O2 C4 C3 112.1(2) . . ?
C5 C4 C3 111.6(2) . . ?
O2 C4 H4A 107.4 . . ?
C5 C4 H4A 107.4 . . ?
C3 C4 H4A 107.4 . . ?
O3 C5 C4 105.46(19) . . ?
O3 C5 C6 113.9(2) . . ?
C4 C5 C6 114.6(2) . . ?
O3 C5 H5 107.5 . . ?
C4 C5 H5 107.5 . . ?
C6 C5 H5 107.5 . . ?
C7 C6 C5 116.9(2) . . ?
C7 C6 H6A 108.1 . . ?
C5 C6 H6A 108.1 . . ?
C7 C6 H6B 108.1 . . ?
C5 C6 H6B 108.1 . . ?
H6A C6 H6B 107.3 . . ?
C25 C7 C6 112.3(2) . . ?
C25 C7 C8 108.5(2) . . ?
C6 C7 C8 110.5(2) . . ?
C25 C7 H7 108.5 . . ?
C6 C7 H7 108.5 . . ?
C8 C7 H7 108.5 . . ?
C9 C8 C7 115.4(2) . . ?
C9 C8 H8A 108.4 . . ?
C7 C8 H8A 108.4 . . ?
C9 C8 H8B 108.4 . . ?
C7 C8 H8B 108.4 . . ?
H8A C8 H8B 107.5 . . ?
C14 C9 C10 119.7(6) . . ?
C14B C9 C10 117.3(6) . . ?
C14 C9 C8 122.2(6) . . ?
C14B C9 C8 124.4(6) . . ?
C10 C9 C8 117.6(2) . . ?
O4 C10 C9 122.9(2) . . ?
O4 C10 C11 117.7(2) . . ?
C9 C10 C11 119.4(2) . . ?
C12 C11 N2 128.3(2) . . ?
C12 C11 C10 120.8(2) . . ?
N2 C11 C10 110.9(2) . . ?
C11 C12 C13B 121.2(5) . . ?
C11 C12 C13 117.8(5) . . ?
C11 C12 H12B 119.4 . . ?
C13B C12 H12B 119.4 . . ?
C11 C12 H12A 121.1 . . ?
C13 C12 H12A 121.1 . . ?
O6 C13 C12 120.4(9) . . ?
O6 C13 C14 118.0(10) . . ?
C12 C13 C14 121.5(9) . . ?
O6B C13B C12 120.3(9) . . ?
O6B C13B C14B 123.2(10) . . ?
C12 C13B C14B 116.6(9) . . ?
O5 C14 C9 117.6(12) . . ?
O5 C14 C13 122.7(11) . . ?
C9 C14 C13 119.5(11) . . ?
O5B C14B C9 120.1(11) . . ?
O5B C14B C13B 116.0(11) . . ?
C9 C14B C13B 123.6(10) . . ?
O7 C15 N2 122.3(2) . . ?
O7 C15 C16 122.2(2) . . ?
N2 C15 C16 115.5(2) . . ?
C17 C16 C15 118.8(2) . . ?
C17 C16 C27 125.9(2) . . ?
C15 C16 C27 115.3(2) . . ?
C16 C17 C18 127.4(2) . . ?
C16 C17 H17 116.3 . . ?
C18 C17 H17 116.3 . . ?
C19 C18 C17 123.6(2) . . ?
C19 C18 H18 118.2 . . ?
C17 C18 H18 118.2 . . ?
C18 C19 C20 125.8(2) . . ?
C18 C19 H19 117.1 . . ?
C20 C19 H19 117.1 . . ?
O8 C20 C19 110.2(2) . . ?
O8 C20 C21 108.30(18) . . ?
C19 C20 C21 112.5(2) . . ?
O8 C20 H20 108.6 . . ?
C19 C20 H20 108.6 . . ?
C21 C20 H20 108.6 . . ?
O9 C21 C1 110.05(19) . . ?
O9 C21 C20 107.84(19) . . ?
C1 C21 C20 113.2(2) . . ?
O9 C21 H21 108.6 . . ?
C1 C21 H21 108.6 . . ?
C20 C21 H21 108.6 . . ?
C1 C22 H22A 109.5 . . ?
C1 C22 H22B 109.5 . . ?
H22A C22 H22B 109.5 . . ?
C1 C22 H22C 109.5 . . ?
H22A C22 H22C 109.5 . . ?
H22B C22 H22C 109.5 . . ?
C3 C23 H23A 109.5 . . ?
C3 C23 H23B 109.5 . . ?
H23A C23 H23B 109.5 . . ?
C3 C23 H23C 109.5 . . ?
H23A C23 H23C 109.5 . . ?
H23B C23 H23C 109.5 . . ?
O3 C24 H24A 109.5 . . ?
O3 C24 H24B 109.5 . . ?
H24A C24 H24B 109.5 . . ?
O3 C24 H24C 109.5 . . ?
H24A C24 H24C 109.5 . . ?
H24B C24 H24C 109.5 . . ?
C7 C25 H25A 109.5 . . ?
C7 C25 H25B 109.5 . . ?
H25A C25 H25B 109.5 . . ?
C7 C25 H25C 109.5 . . ?
H25A C25 H25C 109.5 . . ?
H25B C25 H25C 109.5 . . ?
O5 C26 H26A 109.5 . . ?
O5 C26 H26B 109.5 . . ?
H26A C26 H26B 109.5 . . ?
O5 C26 H26C 109.5 . . ?
H26A C26 H26C 109.5 . . ?
H26B C26 H26C 109.5 . . ?
O5B C26 H26D 109.5 . . ?
O5B C26 H26E 109.5 . . ?
H26D C26 H26E 109.5 . . ?
O5B C26 H26F 109.5 . . ?
H26D C26 H26F 109.5 . . ?
H26E C26 H26F 109.5 . . ?
C16 C27 H27A 109.5 . . ?
C16 C27 H27B 109.5 . . ?
H27A C27 H27B 109.5 . . ?
C16 C27 H27C 109.5 . . ?
H27A C27 H27C 109.5 . . ?
H27B C27 H27C 109.5 . . ?
O8 C28 H28A 109.5 . . ?
O8 C28 H28B 109.5 . . ?
H28A C28 H28B 109.5 . . ?
O8 C28 H28C 109.5 . . ?
H28A C28 H28C 109.5 . . ?
H28B C28 H28C 109.5 . . ?
O10 C29 N1 126.8(2) . . ?
O10 C29 O9 122.8(2) . . ?
N1 C29 O9 110.4(2) . . ?
C31 O11 C30 60.93(16) . . ?
C33 O12 H12 109.5 . . ?
C53 O13 C34 113.1(2) . . ?
C43B O13B C55B 119.7(13) . . ?
C43 O14 C55 122.8(8) . . ?
C49 O18 C57 113.76(18) . . ?
C58 O19 C50 115.30(19) . . ?
C58 N3 H3A 120.0 . . ?
C58 N3 H3B 120.0 . . ?
H3A N3 H3B 120.0 . . ?
C44 N4 C40 129.2(2) . . ?
C44 N4 H4 115.4 . . ?
C40 N4 H4 115.4 . . ?
O11 C30 C31 59.15(16) . . ?
O11 C30 C50 110.9(2) . . ?
C31 C30 C50 115.1(2) . . ?
O11 C30 C51 114.6(2) . . ?
C31 C30 C51 122.7(3) . . ?
C50 C30 C51 118.7(2) . . ?
O11 C31 C30 59.92(15) . . ?
O11 C31 C32 116.3(2) . . ?
C30 C31 C32 125.9(2) . . ?
O11 C31 H31 114.4 . . ?
C30 C31 H31 114.4 . . ?
C32 C31 H31 114.4 . . ?
C31 C32 C52 108.1(2) . . ?
C31 C32 C33 109.9(2) . . ?
C52 C32 C33 114.5(2) . . ?
C31 C32 H32 108.1 . . ?
C52 C32 H32 108.1 . . ?
C33 C32 H32 108.1 . . ?
O12 C33 C32 111.7(2) . . ?
O12 C33 C34 109.81(19) . . ?
C32 C33 C34 112.9(2) . . ?
O12 C33 H33 107.4 . . ?
C32 C33 H33 107.4 . . ?
C34 C33 H33 107.4 . . ?
O13 C34 C35 114.6(2) . . ?
O13 C34 C33 104.6(2) . . ?
C35 C34 C33 114.0(2) . . ?
O13 C34 H34 107.8 . . ?
C35 C34 H34 107.8 . . ?
C33 C34 H34 107.8 . . ?
C34 C35 C36 116.7(2) . . ?
C34 C35 H35A 108.1 . . ?
C36 C35 H35A 108.1 . . ?
C34 C35 H35B 108.1 . . ?
C36 C35 H35B 108.1 . . ?
H35A C35 H35B 107.3 . . ?
C35 C36 C37 111.5(2) . . ?
C35 C36 C54 111.2(2) . . ?
C37 C36 C54 108.7(2) . . ?
C35 C36 H36 108.4 . . ?
C37 C36 H36 108.4 . . ?
C54 C36 H36 108.4 . . ?
C38 C37 C36 114.4(2) . . ?
C38 C37 H37A 108.6 . . ?
C36 C37 H37A 108.6 . . ?
C38 C37 H37B 108.6 . . ?
C36 C37 H37B 108.6 . . ?
H37A C37 H37B 107.6 . . ?
C43 C38 C39 118.0(5) . . ?
C43B C38 C39 118.6(7) . . ?
C43 C38 C37 123.7(5) . . ?
C43B C38 C37 122.8(7) . . ?
C39 C38 C37 117.9(2) . . ?
O16 C39 C38 122.4(2) . . ?
O16 C39 C40 118.0(2) . . ?
C38 C39 C40 119.6(2) . . ?
C41 C40 N4 128.5(2) . . ?
C41 C40 C39 121.0(2) . . ?
N4 C40 C39 110.48(19) . . ?
C40 C41 C42 118.2(4) . . ?
C40 C41 C42B 120.8(6) . . ?
C40 C41 H41A 119.6 . . ?
C42B C41 H41A 119.6 . . ?
C40 C41 H41 120.9 . . ?
C42 C41 H41 120.9 . . ?
O15 C42 C41 118.5(8) . . ?
O15 C42 C43 120.3(10) . . ?
C41 C42 C43 121.2(8) . . ?
O14B C42B C41 122.1(12) . . ?
O14B C42B C43B 120.8(13) . . ?
C41 C42B C43B 117.0(11) . . ?
O14 C43 C38 116.3(9) . . ?
O14 C43 C42 122.4(9) . . ?
C38 C43 C42 121.2(9) . . ?
O13B C43B C38 123.2(12) . . ?
O13B C43B C42B 115.3(12) . . ?
C38 C43B C42B 121.4(12) . . ?
O17 C44 N4 121.9(2) . . ?
O17 C44 C45 122.2(2) . . ?
N4 C44 C45 115.8(2) . . ?
C46 C45 C44 119.1(2) . . ?
C46 C45 C56 125.4(2) . . ?
C44 C45 C56 115.4(2) . . ?
C45 C46 C47 127.8(2) . . ?
C45 C46 H46 116.1 . . ?
C47 C46 H46 116.1 . . ?
C48 C47 C46 123.5(3) . . ?
C48 C47 H47 118.3 . . ?
C46 C47 H47 118.3 . . ?
C47 C48 C49 126.3(2) . . ?
C47 C48 H48 116.8 . . ?
C49 C48 H48 116.8 . . ?
O18 C49 C48 110.7(2) . . ?
O18 C49 C50 108.03(18) . . ?
C48 C49 C50 111.9(2) . . ?
O18 C49 H49 108.7 . . ?
C48 C49 H49 108.7 . . ?
C50 C49 H49 108.7 . . ?
O19 C50 C30 109.4(2) . . ?
O19 C50 C49 107.29(19) . . ?
C30 C50 C49 114.1(2) . . ?
O19 C50 H50 108.6 . . ?
C30 C50 H50 108.6 . . ?
C49 C50 H50 108.6 . . ?
C30 C51 H51A 109.5 . . ?
C30 C51 H51B 109.5 . . ?
H51A C51 H51B 109.5 . . ?
C30 C51 H51C 109.5 . . ?
H51A C51 H51C 109.5 . . ?
H51B C51 H51C 109.5 . . ?
C32 C52 H52A 109.5 . . ?
C32 C52 H52B 109.5 . . ?
H52A C52 H52B 109.5 . . ?
C32 C52 H52C 109.5 . . ?
H52A C52 H52C 109.5 . . ?
H52B C52 H52C 109.5 . . ?
O13 C53 H53A 109.5 . . ?
O13 C53 H53B 109.5 . . ?
H53A C53 H53B 109.5 . . ?
O13 C53 H53C 109.5 . . ?
H53A C53 H53C 109.5 . . ?
H53B C53 H53C 109.5 . . ?
C36 C54 H54A 109.5 . . ?
C36 C54 H54B 109.5 . . ?
H54A C54 H54B 109.5 . . ?
C36 C54 H54C 109.5 . . ?
H54A C54 H54C 109.5 . . ?
H54B C54 H54C 109.5 . . ?
O14 C55 H55A 109.5 . . ?
O14 C55 H55B 109.5 . . ?
H55A C55 H55B 109.5 . . ?
O14 C55 H55C 109.5 . . ?
H55A C55 H55C 109.5 . . ?
H55B C55 H55C 109.5 . . ?
O13B C55B H55D 109.5 . . ?
O13B C55B H55E 109.5 . . ?
H55D C55B H55E 109.5 . . ?
O13B C55B H55F 109.5 . . ?
H55D C55B H55F 109.5 . . ?
H55E C55B H55F 109.5 . . ?
C45 C56 H56A 109.5 . . ?
C45 C56 H56B 109.5 . . ?
H56A C56 H56B 109.5 . . ?
C45 C56 H56C 109.5 . . ?
H56A C56 H56C 109.5 . . ?
H56B C56 H56C 109.5 . . ?
O18 C57 H57A 109.5 . . ?
O18 C57 H57B 109.5 . . ?
H57A C57 H57B 109.5 . . ?
O18 C57 H57C 109.5 . . ?
H57A C57 H57C 109.5 . . ?
H57B C57 H57C 109.5 . . ?
O20 C58 N3 127.8(2) . . ?
O20 C58 O19 122.7(2) . . ?
N3 C58 O19 109.5(2) . . ?

loop_
_geom_bond_atom_site_label_1
_geom_bond_atom_site_label_2
_geom_bond_distance
_geom_bond_site_symmetry_2
_geom_bond_publ_flag
O1 C1 1.452(3) . ?
O1 C2 1.454(3) . ?
O2 C4 1.433(3) . ?
O2 H2 0.8400 . ?
O3 C24 1.413(4) . ?
O3 C5 1.425(3) . ?
O4 C10 1.232(3) . ?
O5 C14 1.335(12) . ?
O5 C26 1.475(15) . ?
O5B C26 1.327(16) . ?
O5B C14B 1.340(12) . ?
O6 C13 1.214(12) . ?
O6B C13B 1.225(11) . ?
O7 C15 1.222(3) . ?
O8 C20 1.425(3) . ?
O8 C28 1.434(3) . ?
O9 C29 1.364(3) . ?
O9 C21 1.444(3) . ?
O10 C29 1.220(3) . ?
N1 C29 1.323(3) . ?
N1 H1A 0.8800 . ?
N1 H1B 0.8800 . ?
N2 C15 1.373(3) . ?
N2 C11 1.379(3) . ?
N2 H2A 0.8800 . ?
C1 C2 1.474(3) . ?
C1 C22 1.496(4) . ?
C1 C21 1.511(4) . ?
C2 C3 1.506(4) . ?
C2 H2B 1.0000 . ?
C3 C23 1.529(4) . ?
C3 C4 1.533(4) . ?
C3 H3 1.0000 . ?
C4 C5 1.532(3) . ?
C4 H4A 1.0000 . ?
C5 C6 1.532(4) . ?
C5 H5 1.0000 . ?
C6 C7 1.531(4) . ?
C6 H6A 0.9900 . ?
C6 H6B 0.9900 . ?
C7 C25 1.530(4) . ?
C7 C8 1.559(4) . ?
C7 H7 1.0000 . ?
C8 C9 1.500(4) . ?
C8 H8A 0.9900 . ?
C8 H8B 0.9900 . ?
C9 C14 1.352(12) . ?
C9 C14B 1.376(11) . ?
C9 C10 1.461(3) . ?
C10 C11 1.515(3) . ?
C11 C12 1.343(3) . ?
C12 C13B 1.467(11) . ?
C12 C13 1.470(12) . ?
C12 H12B 0.9500 . ?
C12 H12A 0.9500 . ?
C13 C14 1.490(17) . ?
C13B C14B 1.503(16) . ?
C15 C16 1.494(3) . ?
C16 C17 1.337(4) . ?
C16 C27 1.496(4) . ?
C17 C18 1.450(3) . ?
C17 H17 0.9500 . ?
C18 C19 1.343(4) . ?
C18 H18 0.9500 . ?
C19 C20 1.495(4) . ?
C19 H19 0.9500 . ?
C20 C21 1.525(3) . ?
C20 H20 1.0000 . ?
C21 H21 1.0000 . ?
C22 H22A 0.9800 . ?
C22 H22B 0.9800 . ?
C22 H22C 0.9800 . ?
C23 H23A 0.9800 . ?
C23 H23B 0.9800 . ?
C23 H23C 0.9800 . ?
C24 H24A 0.9800 . ?
C24 H24B 0.9800 . ?
C24 H24C 0.9800 . ?
C25 H25A 0.9800 . ?
C25 H25B 0.9800 . ?
C25 H25C 0.9800 . ?
C26 H26A 0.9800 . ?
C26 H26B 0.9800 . ?
C26 H26C 0.9800 . ?
C26 H26D 0.9800 . ?
C26 H26E 0.9800 . ?
C26 H26F 0.9800 . ?
C27 H27A 0.9800 . ?
C27 H27B 0.9800 . ?
C27 H27C 0.9800 . ?
C28 H28A 0.9800 . ?
C28 H28B 0.9800 . ?
C28 H28C 0.9800 . ?
O11 C31 1.452(3) . ?
O11 C30 1.463(3) . ?
O12 C33 1.435(3) . ?
O12 H12 0.8400 . ?
O13 C53 1.414(4) . ?
O13 C34 1.435(3) . ?
O13B C43B 1.369(15) . ?
O13B C55B 1.445(14) . ?
O14 C43 1.324(11) . ?
O14 C55 1.437(11) . ?
O14B C42B 1.248(14) . ?
O15 C42 1.229(10) . ?
O16 C39 1.232(3) . ?
O17 C44 1.222(3) . ?
O18 C49 1.421(3) . ?
O18 C57 1.428(3) . ?
O19 C58 1.375(3) . ?
O19 C50 1.451(3) . ?
O20 C58 1.217(3) . ?
N3 C58 1.329(3) . ?
N3 H3A 0.8800 . ?
N3 H3B 0.8800 . ?
N4 C44 1.376(3) . ?
N4 C40 1.378(3) . ?
N4 H4 0.8800 . ?
C30 C31 1.478(3) . ?
C30 C50 1.498(4) . ?
C30 C51 1.501(4) . ?
C31 C32 1.509(4) . ?
C31 H31 1.0000 . ?
C32 C52 1.531(4) . ?
C32 C33 1.531(4) . ?
C32 H32 1.0000 . ?
C33 C34 1.534(4) . ?
C33 H33 1.0000 . ?
C34 C35 1.525(4) . ?
C34 H34 1.0000 . ?
C35 C36 1.533(4) . ?
C35 H35A 0.9900 . ?
C35 H35B 0.9900 . ?
C36 C37 1.537(4) . ?
C36 C54 1.542(3) . ?
C36 H36 1.0000 . ?
C37 C38 1.505(3) . ?
C37 H37A 0.9900 . ?
C37 H37B 0.9900 . ?
C38 C43 1.337(11) . ?
C38 C43B 1.392(14) . ?
C38 C39 1.462(3) . ?
C39 C40 1.501(3) . ?
C40 C41 1.342(3) . ?
C41 C42 1.430(11) . ?
C41 C42B 1.503(13) . ?
C41 H41A 0.9500 . ?
C41 H41 0.9500 . ?
C42 C43 1.482(15) . ?
C42B C43B 1.508(19) . ?
C44 C45 1.489(3) . ?
C45 C46 1.344(4) . ?
C45 C56 1.501(4) . ?
C46 C47 1.452(4) . ?
C46 H46 0.9500 . ?
C47 C48 1.341(4) . ?
C47 H47 0.9500 . ?
C48 C49 1.498(4) . ?
C48 H48 0.9500 . ?
C49 C50 1.526(3) . ?
C49 H49 1.0000 . ?
C50 H50 1.0000 . ?
C51 H51A 0.9800 . ?
C51 H51B 0.9800 . ?
C51 H51C 0.9800 . ?
C52 H52A 0.9800 . ?
C52 H52B 0.9800 . ?
C52 H52C 0.9800 . ?
C53 H53A 0.9800 . ?
C53 H53B 0.9800 . ?
C53 H53C 0.9800 . ?
C54 H54A 0.9800 . ?
C54 H54B 0.9800 . ?
C54 H54C 0.9800 . ?
C55 H55A 0.9800 . ?
C55 H55B 0.9800 . ?
C55 H55C 0.9800 . ?
C55B H55D 0.9800 . ?
C55B H55E 0.9800 . ?
C55B H55F 0.9800 . ?
C56 H56A 0.9800 . ?
C56 H56B 0.9800 . ?
C56 H56C 0.9800 . ?
C57 H57A 0.9800 . ?
C57 H57B 0.9800 . ?
C57 H57C 0.9800 . ?

loop_
_geom_torsion_atom_site_label_1
_geom_torsion_atom_site_label_2
_geom_torsion_atom_site_label_3
_geom_torsion_atom_site_label_4
_geom_torsion
_geom_torsion_site_symmetry_1
_geom_torsion_site_symmetry_2
_geom_torsion_site_symmetry_3
_geom_torsion_site_symmetry_4
_geom_torsion_publ_flag
C2 O1 C1 C22 115.1(2) . . . . ?
C2 O1 C1 C21 -106.5(2) . . . . ?
C1 O1 C2 C3 -118.4(2) . . . . ?
C22 C1 C2 O1 -101.8(3) . . . . ?
C21 C1 C2 O1 101.9(2) . . . . ?
O1 C1 C2 C3 101.4(3) . . . . ?
C22 C1 C2 C3 -0.4(4) . . . . ?
C21 C1 C2 C3 -156.7(2) . . . . ?
O1 C2 C3 C23 -75.3(3) . . . . ?
C1 C2 C3 C23 -145.2(2) . . . . ?
O1 C2 C3 C4 158.4(2) . . . . ?
C1 C2 C3 C4 88.5(3) . . . . ?
C2 C3 C4 O2 46.3(3) . . . . ?
C23 C3 C4 O2 -76.1(3) . . . . ?
C2 C3 C4 C5 171.1(2) . . . . ?
C23 C3 C4 C5 48.8(3) . . . . ?
C24 O3 C5 C4 -159.6(2) . . . . ?
C24 O3 C5 C6 74.0(3) . . . . ?
O2 C4 C5 O3 -177.4(2) . . . . ?
C3 C4 C5 O3 57.0(3) . . . . ?
O2 C4 C5 C6 -51.3(3) . . . . ?
C3 C4 C5 C6 -176.9(2) . . . . ?
O3 C5 C6 C7 62.4(3) . . . . ?
C4 C5 C6 C7 -59.1(3) . . . . ?
C5 C6 C7 C25 -80.5(3) . . . . ?
C5 C6 C7 C8 158.1(2) . . . . ?
C25 C7 C8 C9 -176.5(2) . . . . ?
C6 C7 C8 C9 -52.9(3) . . . . ?
C7 C8 C9 C14 108.8(9) . . . . ?
C7 C8 C9 C14B 126.8(9) . . . . ?
C7 C8 C9 C10 -63.2(3) . . . . ?
C14 C9 C10 O4 -173.5(8) . . . . ?
C14B C9 C10 O4 169.4(8) . . . . ?
C8 C9 C10 O4 -1.3(4) . . . . ?
C14 C9 C10 C11 6.8(9) . . . . ?
C14B C9 C10 C11 -10.3(8) . . . . ?
C8 C9 C10 C11 179.0(2) . . . . ?
C15 N2 C11 C12 0.4(5) . . . . ?
C15 N2 C11 C10 -179.9(2) . . . . ?
O4 C10 C11 C12 -176.5(3) . . . . ?
C9 C10 C11 C12 3.3(4) . . . . ?
O4 C10 C11 N2 3.8(3) . . . . ?
C9 C10 C11 N2 -176.4(2) . . . . ?
N2 C11 C12 C13B -174.3(9) . . . . ?
C10 C11 C12 C13B 6.1(9) . . . . ?
N2 C11 C12 C13 169.0(9) . . . . ?
C10 C11 C12 C13 -10.7(9) . . . . ?
C11 C12 C13 O6 -166.8(11) . . . . ?
C11 C12 C13 C14 9.1(17) . . . . ?
C11 C12 C13B O6B 172.0(11) . . . . ?
C11 C12 C13B C14B -8.0(16) . . . . ?
C26 O5 C14 C9 155.1(13) . . . . ?
C26 O5 C14 C13 -19.4(19) . . . . ?
C10 C9 C14 O5 177.0(8) . . . . ?
C8 C9 C14 O5 5.1(15) . . . . ?
C10 C9 C14 C13 -8.3(16) . . . . ?
C8 C9 C14 C13 179.9(9) . . . . ?
O6 C13 C14 O5 -9(2) . . . . ?
C12 C13 C14 O5 175.1(12) . . . . ?
O6 C13 C14 C9 176.7(12) . . . . ?
C12 C13 C14 C9 1(2) . . . . ?
C26 O5B C14B C9 -164.4(15) . . . . ?
C26 O5B C14B C13B 9(2) . . . . ?
C10 C9 C14B O5B -178.1(9) . . . . ?
C8 C9 C14B O5B -8.1(15) . . . . ?
C10 C9 C14B C13B 8.4(16) . . . . ?
C8 C9 C14B C13B 178.4(10) . . . . ?
O6B C13B C14B O5B 7(2) . . . . ?
C12 C13B C14B O5B -173.2(11) . . . . ?
O6B C13B C14B C9 -179.6(12) . . . . ?
C12 C13B C14B C9 0.5(19) . . . . ?
C11 N2 C15 O7 14.5(4) . . . . ?
C11 N2 C15 C16 -164.7(2) . . . . ?
O7 C15 C16 C17 -151.9(3) . . . . ?
N2 C15 C16 C17 27.3(4) . . . . ?
O7 C15 C16 C27 25.1(4) . . . . ?
N2 C15 C16 C27 -155.6(3) . . . . ?
C15 C16 C17 C18 -179.8(3) . . . . ?
C27 C16 C17 C18 3.5(5) . . . . ?
C16 C17 C18 C19 172.1(3) . . . . ?
C17 C18 C19 C20 -1.4(5) . . . . ?
C28 O8 C20 C19 75.8(3) . . . . ?
C28 O8 C20 C21 -160.8(2) . . . . ?
C18 C19 C20 O8 -104.3(3) . . . . ?
C18 C19 C20 C21 134.7(3) . . . . ?
C29 O9 C21 C1 93.9(2) . . . . ?
C29 O9 C21 C20 -142.2(2) . . . . ?
O1 C1 C21 O9 -88.8(2) . . . . ?
C2 C1 C21 O9 -154.2(2) . . . . ?
C22 C1 C21 O9 48.2(3) . . . . ?
O1 C1 C21 C20 150.47(19) . . . . ?
C2 C1 C21 C20 85.1(3) . . . . ?
C22 C1 C21 C20 -72.5(3) . . . . ?
O8 C20 C21 O9 -53.1(2) . . . . ?
C19 C20 C21 O9 68.9(2) . . . . ?
O8 C20 C21 C1 68.8(2) . . . . ?
C19 C20 C21 C1 -169.1(2) . . . . ?
C21 O9 C29 O10 15.1(4) . . . . ?
C21 O9 C29 N1 -165.9(2) . . . . ?
C31 O11 C30 C50 -107.5(2) . . . . ?
C31 O11 C30 C51 114.8(3) . . . . ?
C30 O11 C31 C32 -118.0(3) . . . . ?
C50 C30 C31 O11 100.4(2) . . . . ?
C51 C30 C31 O11 -101.0(3) . . . . ?
O11 C30 C31 C32 102.3(3) . . . . ?
C50 C30 C31 C32 -157.3(2) . . . . ?
C51 C30 C31 C32 1.3(4) . . . . ?
O11 C31 C32 C52 -81.1(3) . . . . ?
C30 C31 C32 C52 -151.7(2) . . . . ?
O11 C31 C32 C33 153.3(2) . . . . ?
C30 C31 C32 C33 82.7(3) . . . . ?
C31 C32 C33 O12 46.6(3) . . . . ?
C52 C32 C33 O12 -75.2(3) . . . . ?
C31 C32 C33 C34 170.9(2) . . . . ?
C52 C32 C33 C34 49.1(3) . . . . ?
C53 O13 C34 C35 75.3(3) . . . . ?
C53 O13 C34 C33 -159.2(2) . . . . ?
O12 C33 C34 O13 -179.7(2) . . . . ?
C32 C33 C34 O13 54.9(3) . . . . ?
O12 C33 C34 C35 -53.8(3) . . . . ?
C32 C33 C34 C35 -179.2(2) . . . . ?
O13 C34 C35 C36 65.3(3) . . . . ?
C33 C34 C35 C36 -55.1(3) . . . . ?
C34 C35 C36 C37 162.7(2) . . . . ?
C34 C35 C36 C54 -75.7(3) . . . . ?
C35 C36 C37 C38 -55.8(3) . . . . ?
C54 C36 C37 C38 -178.8(2) . . . . ?
C36 C37 C38 C43 110.8(8) . . . . ?
C36 C37 C38 C43B 128.5(11) . . . . ?
C36 C37 C38 C39 -61.6(3) . . . . ?
C43 C38 C39 O16 -175.7(8) . . . . ?
C43B C38 C39 O16 167.4(11) . . . . ?
C37 C38 C39 O16 -2.9(4) . . . . ?
C43 C38 C39 C40 3.8(8) . . . . ?
C43B C38 C39 C40 -13.1(11) . . . . ?
C37 C38 C39 C40 176.6(2) . . . . ?
C44 N4 C40 C41 -0.5(5) . . . . ?
C44 N4 C40 C39 178.6(2) . . . . ?
O16 C39 C40 C41 -176.3(2) . . . . ?
C38 C39 C40 C41 4.2(4) . . . . ?
O16 C39 C40 N4 4.5(3) . . . . ?
C38 C39 C40 N4 -175.0(2) . . . . ?
N4 C40 C41 C42 172.3(10) . . . . ?
C39 C40 C41 C42 -6.8(10) . . . . ?
N4 C40 C41 C42B -174.9(12) . . . . ?
C39 C40 C41 C42B 6.0(13) . . . . ?
C40 C41 C42 O15 -176.1(12) . . . . ?
C40 C41 C42 C43 2.2(19) . . . . ?
C40 C41 C42B O14B 168.7(16) . . . . ?
C40 C41 C42B C43B -7(2) . . . . ?
C55 O14 C43 C38 162.7(15) . . . . ?
C55 O14 C43 C42 -13(2) . . . . ?
C39 C38 C43 O14 176.3(8) . . . . ?
C37 C38 C43 O14 3.9(14) . . . . ?
C39 C38 C43 C42 -8.4(16) . . . . ?
C37 C38 C43 C42 179.2(10) . . . . ?
O15 C42 C43 O14 -1(2) . . . . ?
C41 C42 C43 O14 -179.1(12) . . . . ?
O15 C42 C43 C38 -175.8(13) . . . . ?
C41 C42 C43 C38 6(2) . . . . ?
C55B O13B C43B C38 -104(2) . . . . ?
C55B O13B C43B C42B 73(2) . . . . ?
C39 C38 C43B O13B -171.1(13) . . . . ?
C37 C38 C43B O13B -1(2) . . . . ?
C39 C38 C43B C42B 12(2) . . . . ?
C37 C38 C43B C42B -178.5(15) . . . . ?
O14B C42B C43B O13B 5(3) . . . . ?
C41 C42B C43B O13B -179.3(16) . . . . ?
O14B C42B C43B C38 -177.9(19) . . . . ?
C41 C42B C43B C38 -2(3) . . . . ?
C40 N4 C44 O17 14.6(4) . . . . ?
C40 N4 C44 C45 -165.3(3) . . . . ?
O17 C44 C45 C46 -155.8(3) . . . . ?
N4 C44 C45 C46 24.1(4) . . . . ?
O17 C44 C45 C56 21.3(4) . . . . ?
N4 C44 C45 C56 -158.8(3) . . . . ?
C44 C45 C46 C47 -179.2(3) . . . . ?
C56 C45 C46 C47 3.9(5) . . . . ?
C45 C46 C47 C48 172.0(3) . . . . ?
C46 C47 C48 C49 -0.5(5) . . . . ?
C57 O18 C49 C48 72.8(3) . . . . ?
C57 O18 C49 C50 -164.3(2) . . . . ?
C47 C48 C49 O18 -106.7(3) . . . . ?
C47 C48 C49 C50 132.7(3) . . . . ?
C58 O19 C50 C30 88.0(3) . . . . ?
C58 O19 C50 C49 -147.7(2) . . . . ?
O11 C30 C50 O19 -84.7(2) . . . . ?
C31 C30 C50 O19 -149.4(2) . . . . ?
C51 C30 C50 O19 51.1(3) . . . . ?
O11 C30 C50 C49 155.14(19) . . . . ?
C31 C30 C50 C49 90.4(3) . . . . ?
C51 C30 C50 C49 -69.1(3) . . . . ?
O18 C49 C50 O19 -48.7(3) . . . . ?
C48 C49 C50 O19 73.4(3) . . . . ?
O18 C49 C50 C30 72.6(2) . . . . ?
C48 C49 C50 C30 -165.3(2) . . . . ?
C50 O19 C58 O20 26.2(4) . . . . ?
C50 O19 C58 N3 -156.2(2) . . . . ?
